data_2218888
loop_
_publ_author_name
'Crimmins, Daryl'
'Choi, Ka Wai'
'Boyd, Peter D. W.'
'Brimble, Margaret A.'

_publ_section_title
;
 (+-)-2'-Phenylcyclohexanespiro-4'-(azepano[1,2-<i>b</i>]isoxazolidine)
;
_journal_coeditor_code BI2294
_journal_issue 8
_journal_name_full 'Acta Crystallographica Section E'
_journal_page_first o1535
_journal_paper_doi 10.1107/S1600536808021867
_journal_volume 64
_journal_year 2008
_chemical_formula_iupac 'C19 H27 N O'
_chemical_formula_moiety 'C19 H27 N O'
_chemical_formula_sum 'C19 H27 N O'
_chemical_formula_weight 285.42
_chemical_melting_point 338.8(7)
_chemical_name_common 8-Aza-14-phenylisoxazolo[2,3-<i>g</i>]spiro[5.6]dodecane
_chemical_name_systematic
;
(+-)-2'-Phenylcyclohexanespiro-4'-(azepano[1,2-b]isoxazolidine)
;
_space_group_IT_number 2
_symmetry_cell_setting triclinic
_symmetry_space_group_name_Hall '-P 1'
_symmetry_space_group_name_H-M 'P -1'
_atom_sites_solution_hydrogens geom
_atom_sites_solution_primary direct
_atom_sites_solution_secondary difmap
_audit_creation_method SHELXL-97
_cell_angle_alpha 101.0580(10)
_cell_angle_beta 92.8330(10)
_cell_angle_gamma 96.5270(10)
_cell_formula_units_Z 4
_cell_length_a 9.85160(10)
_cell_length_b 10.45600(10)
_cell_length_c 16.09570(10)
_cell_measurement_reflns_used 6437
_cell_measurement_temperature 85(2)
_cell_measurement_theta_max 26.40
_cell_measurement_theta_min 1.29
_cell_volume 1612.34(3)
_computing_cell_refinement 'SAINT (Siemens, 1995)'
_computing_data_collection 'SMART (Siemens, 1995)'
_computing_data_reduction 'SAINT (Siemens, 1995)'
_computing_molecular_graphics
;
ORTEPIII (Burnett & Johnson, 1996) and Mercury (Macrae <i>et al.</i>,
2006)
;
_computing_publication_material
;
SHELXTL (Sheldrick, 2008) and publCIF (Westrip, 2008)
;
_computing_structure_refinement 'SHELXL97 (Sheldrick, 2008)'
_computing_structure_solution 'SHELXS97 (Sheldrick, 2008)'
_diffrn_ambient_temperature 85(2)
_diffrn_measured_fraction_theta_full 0.989
_diffrn_measured_fraction_theta_max 0.976
_diffrn_measurement_device_type 'Siemens SMART CCD'
_diffrn_measurement_method \w
_diffrn_radiation_monochromator graphite
_diffrn_radiation_source 'fine-focus sealed tube'
_diffrn_radiation_type MoK\a
_diffrn_radiation_wavelength 0.71073
_diffrn_reflns_av_R_equivalents 0.0256
_diffrn_reflns_av_sigmaI/netI 0.0478
_diffrn_reflns_limit_h_max 12
_diffrn_reflns_limit_h_min -12
_diffrn_reflns_limit_k_max 12
_diffrn_reflns_limit_k_min -13
_diffrn_reflns_limit_l_max 20
_diffrn_reflns_limit_l_min 0
_diffrn_reflns_number 15138
_diffrn_reflns_theta_full 25.00
_diffrn_reflns_theta_max 26.40
_diffrn_reflns_theta_min 1.29
_diffrn_standards_number 0
_exptl_absorpt_coefficient_mu 0.071
_exptl_absorpt_correction_T_max 0.9845
_exptl_absorpt_correction_T_min 0.9775
_exptl_absorpt_correction_type multi-scan
_exptl_absorpt_process_details '(SADABS; Sheldrick, 1996)'
_exptl_crystal_colour white
_exptl_crystal_density_diffrn 1.176
_exptl_crystal_density_method 'not measured'
_exptl_crystal_description needles
_exptl_crystal_F_000 624
_exptl_crystal_size_max 0.32
_exptl_crystal_size_mid 0.24
_exptl_crystal_size_min 0.22
_refine_diff_density_max 1.210
_refine_diff_density_min -0.324
_refine_ls_extinction_method none
_refine_ls_goodness_of_fit_ref 1.061
_refine_ls_hydrogen_treatment constr
_refine_ls_matrix_type full
_refine_ls_number_parameters 379
_refine_ls_number_reflns 6437
_refine_ls_number_restraints 0
_refine_ls_restrained_S_all 1.061
_refine_ls_R_factor_all 0.1105
_refine_ls_R_factor_gt 0.0839
_refine_ls_shift/su_max 0.000
_refine_ls_shift/su_mean 0.000
_refine_ls_structure_factor_coef Fsqd
_refine_ls_weighting_details 'calc w=1/[\s^2^(Fo^2^)+(0.0475P)^2^+4.1372P] where P=(Fo^2^+2Fc^2^)/3'
_refine_ls_weighting_scheme calc
_refine_ls_wR_factor_gt 0.1772
_refine_ls_wR_factor_ref 0.1942
_reflns_number_gt 4959
_reflns_number_total 6437
_reflns_threshold_expression I>2\s(I)
_cod_data_source_file bi2294.cif
_cod_data_source_block I
_cod_original_cell_volume 1612.34(2)
_cod_database_code 2218888
_cod_database_fobs_code 2218888

loop_
_symmetry_equiv_pos_as_xyz
'x, y, z'
'-x, -y, -z'

loop_
_atom_site_type_symbol
_atom_site_label
_atom_site_fract_x
_atom_site_fract_y
_atom_site_fract_z
_atom_site_U_iso_or_equiv
_atom_site_adp_type
_atom_site_calc_flag
_atom_site_refinement_flags
_atom_site_occupancy
O O 0.6455(2) 0.6154(2) 0.33169(13) 0.0268(5) Uani d . 1
N N 0.6590(3) 0.5526(3) 0.24237(15) 0.0226(6) Uani d . 1
C C1 0.8405(3) 0.4282(3) 0.17312(17) 0.0161(6) Uani d . 1
C C2 0.9653(3) 0.5340(3) 0.1897(2) 0.0243(7) Uani d . 1
H H2A 0.9346 0.6189 0.1894 0.029 Uiso calc R 1
H H2B 1.0085 0.5368 0.2456 0.029 Uiso calc R 1
C C3 1.0710(3) 0.5099(3) 0.1238(2) 0.0303(7) Uani d . 1
H H3A 1.0313 0.5166 0.0687 0.036 Uiso calc R 1
H H3B 1.1496 0.5768 0.1390 0.036 Uiso calc R 1
C C4 1.1179(3) 0.3742(3) 0.1186(2) 0.0347(8) Uani d . 1
H H4A 1.1678 0.3714 0.1715 0.042 Uiso calc R 1
H H4B 1.1796 0.3592 0.0735 0.042 Uiso calc R 1
C C5 0.9964(3) 0.2656(3) 0.1013(2) 0.0319(8) Uani d . 1
H H5A 1.0288 0.1820 0.1033 0.038 Uiso calc R 1
H H5B 0.9542 0.2603 0.0448 0.038 Uiso calc R 1
C C6 0.8892(3) 0.2914(3) 0.1667(2) 0.0252(7) Uani d . 1
H H6A 0.9280 0.2842 0.2219 0.030 Uiso calc R 1
H H6B 0.8107 0.2245 0.1511 0.030 Uiso calc R 1
C C7 0.7425(3) 0.4433(3) 0.24678(18) 0.0219(6) Uani d . 1
H H7A 0.6798 0.3616 0.2397 0.026 Uiso calc R 1
C C8 0.5176(3) 0.5018(3) 0.20965(18) 0.0213(6) Uani d . 1
H H8A 0.4585 0.5690 0.2264 0.026 Uiso calc R 1
H H8B 0.4865 0.4267 0.2341 0.026 Uiso calc R 1
C C9 0.5073(3) 0.4610(3) 0.11317(18) 0.0229(6) Uani d . 1
H H9A 0.4157 0.4169 0.0949 0.028 Uiso calc R 1
H H9B 0.5186 0.5399 0.0896 0.028 Uiso calc R 1
C C10 0.6094(3) 0.3717(3) 0.07546(19) 0.0238(7) Uani d . 1
H H10A 0.5858 0.3437 0.0150 0.029 Uiso calc R 1
H H10B 0.6010 0.2939 0.1003 0.029 Uiso calc R 1
C C11 0.7593(3) 0.4353(3) 0.08922(18) 0.0228(6) Uani d . 1
H H11A 0.7609 0.5272 0.0861 0.027 Uiso calc R 1
H H11B 0.8080 0.3946 0.0423 0.027 Uiso calc R 1
C C12 0.8092(3) 0.4744(3) 0.33864(19) 0.0249(7) Uani d . 1
H H12A 0.7685 0.4139 0.3719 0.030 Uiso calc R 1
H H12B 0.9071 0.4705 0.3393 0.030 Uiso calc R 1
C C13 0.7780(3) 0.6141(3) 0.37195(19) 0.0239(7) Uani d . 1
H H13A 0.8452 0.6775 0.3535 0.029 Uiso calc R 1
C C14 0.7717(3) 0.6482(3) 0.46735(19) 0.0254(7) Uani d . 1
C C15 0.8925(3) 0.6960(3) 0.51785(19) 0.0275(7) Uani d . 1
H H15A 0.9748 0.7075 0.4926 0.033 Uiso calc R 1
C C16 0.8910(3) 0.7266(3) 0.60540(19) 0.0271(7) Uani d . 1
H H16A 0.9722 0.7578 0.6387 0.033 Uiso calc R 1
C C17 0.7693(4) 0.7109(3) 0.6432(2) 0.0324(8) Uani d . 1
H H17A 0.7683 0.7323 0.7020 0.039 Uiso calc R 1
C C18 0.6486(4) 0.6633(4) 0.5938(2) 0.0414(9) Uani d . 1
H H18A 0.5666 0.6529 0.6194 0.050 Uiso calc R 1
C C19 0.6496(3) 0.6311(4) 0.5058(2) 0.0333(8) Uani d . 1
H H19A 0.5685 0.5981 0.4728 0.040 Uiso calc R 1
O O' 0.8141(2) 0.0639(2) 0.33601(12) 0.0231(5) Uani d . 1
N N' 0.7585(2) 0.0078(2) 0.24822(14) 0.0186(5) Uani d . 1
C C1' 0.5197(3) -0.0548(3) 0.18622(17) 0.0159(6) Uani d . 1
C C2' 0.4734(3) 0.0835(3) 0.20648(17) 0.0172(6) Uani d . 1
H H2'A 0.4426 0.0989 0.2634 0.021 Uiso calc R 1
H H2'B 0.5512 0.1487 0.2051 0.021 Uiso calc R 1
C C3' 0.3578(3) 0.1009(3) 0.14386(18) 0.0210(6) Uani d . 1
H H3'A 0.3322 0.1888 0.1592 0.025 Uiso calc R 1
H H3'B 0.3892 0.0898 0.0870 0.025 Uiso calc R 1
C C4' 0.2331(3) -0.0004(3) 0.1454(2) 0.0250(7) Uani d . 1
H H4'A 0.1980 0.0148 0.2012 0.030 Uiso calc R 1
H H4'B 0.1614 0.0096 0.1045 0.030 Uiso calc R 1
C C5' 0.2713(3) -0.1402(3) 0.1242(2) 0.0234(6) Uani d . 1
H H5'A 0.2940 -0.1593 0.0655 0.028 Uiso calc R 1
H H5'B 0.1930 -0.2019 0.1304 0.028 Uiso calc R 1
C C6' 0.3936(3) -0.1592(3) 0.18186(19) 0.0190(6) Uani d . 1
H H6'A 0.4205 -0.2454 0.1615 0.023 Uiso calc R 1
H H6'B 0.3644 -0.1569 0.2387 0.023 Uiso calc R 1
C C7' 0.6255(3) -0.0735(3) 0.25610(17) 0.0161(6) Uani d . 1
H H7'A 0.6404 -0.1661 0.2461 0.019 Uiso calc R 1
C C8' 0.8619(3) -0.0742(3) 0.21325(19) 0.0227(6) Uani d . 1
H H8'A 0.8582 -0.1516 0.2384 0.027 Uiso calc R 1
H H8'B 0.9525 -0.0253 0.2272 0.027 Uiso calc R 1
C C9' 0.8360(3) -0.1158(3) 0.11659(18) 0.0221(6) Uani d . 1
H H9'A 0.8963 -0.1805 0.0965 0.027 Uiso calc R 1
H H9'B 0.8611 -0.0398 0.0916 0.027 Uiso calc R 1
C C10' 0.6885(3) -0.1737(3) 0.08409(18) 0.0196(6) Uani d . 1
H H10C 0.6601 -0.2454 0.1122 0.024 Uiso calc R 1
H H10D 0.6863 -0.2095 0.0237 0.024 Uiso calc R 1
C C11' 0.5856(3) -0.0725(3) 0.09918(17) 0.0181(6) Uani d . 1
H H11C 0.5124 -0.0976 0.0544 0.022 Uiso calc R 1
H H11D 0.6319 0.0121 0.0936 0.022 Uiso calc R 1
C C12' 0.5939(3) -0.0310(3) 0.34989(18) 0.0207(6) Uani d . 1
H H12C 0.5004 -0.0109 0.3543 0.025 Uiso calc R 1
H H12D 0.6083 -0.0987 0.3818 0.025 Uiso calc R 1
C C13' 0.6976(4) 0.0927(4) 0.3809(2) 0.0321(8) Uani d . 1
H H13B 0.6620 0.1689 0.3646 0.039 Uiso calc R 1
C C14' 0.7431(3) 0.1240(3) 0.47534(19) 0.0287(7) Uani d . 1
C C15' 0.8144(4) 0.0435(4) 0.5145(2) 0.0370(8) Uani d . 1
H H15B 0.8305 -0.0371 0.4832 0.044 Uiso calc R 1
C C16' 0.8617(4) 0.0779(4) 0.5967(3) 0.0420(9) Uani d . 1
H H16B 0.9115 0.0222 0.6209 0.050 Uiso calc R 1
C C17' 0.8369(4) 0.1928(4) 0.6440(2) 0.0367(9) Uani d . 1
H H17B 0.8691 0.2142 0.7009 0.044 Uiso calc R 1
C C18' 0.7657(4) 0.2789(4) 0.6110(2) 0.0399(9) Uani d . 1
H H18B 0.7493 0.3575 0.6449 0.048 Uiso calc R 1
C C19' 0.7168(4) 0.2452(4) 0.5227(2) 0.0374(9) Uani d . 1
H H19B 0.6693 0.3018 0.4979 0.045 Uiso calc R 1

loop_
_atom_site_aniso_label
_atom_site_aniso_U_11
_atom_site_aniso_U_22
_atom_site_aniso_U_33
_atom_site_aniso_U_12
_atom_site_aniso_U_13
_atom_site_aniso_U_23
O 0.0293(12) 0.0325(12) 0.0177(11) 0.0086(10) 0.0025(9) -0.0005(9)
N 0.0224(13) 0.0262(14) 0.0178(12) 0.0041(10) 0.0022(10) 0.0001(10)
C1 0.0192(14) 0.0138(13) 0.0145(13) 0.0037(11) 0.0001(11) 0.0005(10)
C2 0.0219(15) 0.0196(15) 0.0301(17) -0.0010(12) -0.0013(13) 0.0046(12)
C3 0.0240(16) 0.0380(19) 0.0284(17) -0.0063(14) -0.0009(13) 0.0120(14)
C4 0.0202(16) 0.042(2) 0.0372(19) 0.0034(14) 0.0091(14) -0.0053(16)
C5 0.0310(18) 0.0240(17) 0.040(2) 0.0096(14) 0.0065(15) 0.0000(14)
C6 0.0241(16) 0.0220(16) 0.0305(17) 0.0053(12) 0.0016(13) 0.0066(13)
C7 0.0270(16) 0.0177(14) 0.0201(15) 0.0011(12) 0.0006(12) 0.0024(11)
C8 0.0174(14) 0.0245(15) 0.0220(15) 0.0021(12) 0.0010(12) 0.0048(12)
C9 0.0191(15) 0.0273(16) 0.0207(15) -0.0011(12) -0.0024(12) 0.0041(12)
C10 0.0263(16) 0.0249(16) 0.0183(15) 0.0028(13) -0.0030(12) 0.0007(12)
C11 0.0240(16) 0.0260(16) 0.0176(14) 0.0020(12) 0.0030(12) 0.0024(12)
C12 0.0262(16) 0.0267(16) 0.0215(15) 0.0017(13) -0.0001(12) 0.0057(12)
C13 0.0226(15) 0.0272(16) 0.0211(15) 0.0014(13) 0.0016(12) 0.0037(12)
C14 0.0248(16) 0.0300(17) 0.0189(15) 0.0024(13) 0.0021(12) -0.0007(13)
C15 0.0239(16) 0.0377(19) 0.0204(15) 0.0019(14) 0.0027(12) 0.0052(13)
C16 0.0330(18) 0.0259(16) 0.0204(15) 0.0001(13) -0.0059(13) 0.0034(12)
C17 0.043(2) 0.0352(19) 0.0162(15) 0.0062(15) 0.0028(14) -0.0023(13)
C18 0.0274(18) 0.068(3) 0.0247(18) 0.0012(17) 0.0085(14) 0.0000(17)
C19 0.0243(17) 0.050(2) 0.0194(16) -0.0016(15) 0.0021(13) -0.0039(15)
O' 0.0212(11) 0.0300(12) 0.0135(10) -0.0037(9) -0.0021(8) -0.0023(8)
N' 0.0180(12) 0.0218(13) 0.0128(11) -0.0035(10) -0.0024(9) 0.0001(9)
C1' 0.0177(14) 0.0144(13) 0.0136(13) -0.0011(11) 0.0004(11) 0.0002(10)
C2' 0.0204(14) 0.0150(14) 0.0152(13) 0.0010(11) 0.0024(11) 0.0013(10)
C3' 0.0253(15) 0.0190(15) 0.0193(14) 0.0073(12) 0.0020(12) 0.0027(11)
C4' 0.0186(15) 0.0265(16) 0.0295(17) 0.0065(12) -0.0008(12) 0.0030(13)
C5' 0.0167(14) 0.0229(16) 0.0276(16) -0.0021(12) -0.0034(12) 0.0018(12)
C6' 0.0171(14) 0.0162(14) 0.0227(15) -0.0008(11) 0.0004(11) 0.0032(11)
C7' 0.0164(14) 0.0135(13) 0.0179(14) -0.0001(10) 0.0021(11) 0.0030(10)
C8' 0.0166(14) 0.0283(16) 0.0217(15) 0.0027(12) 0.0007(12) 0.0018(12)
C9' 0.0187(15) 0.0252(16) 0.0213(15) 0.0013(12) 0.0026(12) 0.0021(12)
C10' 0.0199(14) 0.0213(15) 0.0160(14) 0.0035(12) 0.0017(11) -0.0009(11)
C11' 0.0174(14) 0.0209(15) 0.0149(13) 0.0030(11) 0.0007(11) 0.0009(11)
C12' 0.0222(15) 0.0231(15) 0.0154(14) 0.0000(12) 0.0004(11) 0.0026(11)
C13' 0.0323(18) 0.0367(19) 0.0263(17) 0.0035(15) 0.0017(14) 0.0043(14)
C14' 0.0202(15) 0.044(2) 0.0161(15) -0.0059(14) -0.0006(12) -0.0018(13)
C15' 0.035(2) 0.0290(18) 0.047(2) 0.0034(15) -0.0019(16) 0.0073(16)
C16' 0.041(2) 0.043(2) 0.043(2) -0.0023(17) -0.0005(17) 0.0170(18)
C17' 0.0293(18) 0.058(2) 0.0209(17) -0.0085(17) -0.0013(14) 0.0122(16)
C18' 0.035(2) 0.0308(19) 0.045(2) -0.0044(15) 0.0185(17) -0.0152(16)
C19' 0.0246(17) 0.045(2) 0.050(2) 0.0079(15) 0.0074(16) 0.0244(18)

loop_
_atom_type_symbol
_atom_type_description
_atom_type_scat_dispersion_real
_atom_type_scat_dispersion_imag
_atom_type_scat_source
C C 0.0033 0.0016 'International Tables Vol C Tables 4.2.6.8 and 6.1.1.4'
H H 0.0000 0.0000 'International Tables Vol C Tables 4.2.6.8 and 6.1.1.4'
N N 0.0061 0.0033 'International Tables Vol C Tables 4.2.6.8 and 6.1.1.4'
O O 0.0106 0.0060 'International Tables Vol C Tables 4.2.6.8 and 6.1.1.4'

loop_
_geom_angle_atom_site_label_1
_geom_angle_atom_site_label_2
_geom_angle_atom_site_label_3
_geom_angle
C13 O N 103.2(2)
C8 N O 103.8(2)
C8 N C7 111.2(2)
O N C7 105.4(2)
C2 C1 C6 109.4(2)
C2 C1 C11 109.5(2)
C6 C1 C11 110.1(2)
C2 C1 C7 112.5(2)
C6 C1 C7 106.4(2)
C11 C1 C7 108.9(2)
C3 C2 C1 112.9(3)
C3 C2 H2A 109.0
C1 C2 H2A 109.0
C3 C2 H2B 109.0
C1 C2 H2B 109.0
H2A C2 H2B 107.8
C4 C3 C2 111.2(3)
C4 C3 H3A 109.4
C2 C3 H3A 109.4
C4 C3 H3B 109.4
C2 C3 H3B 109.4
H3A C3 H3B 108.0
C3 C4 C5 111.5(3)
C3 C4 H4A 109.3
C5 C4 H4A 109.3
C3 C4 H4B 109.3
C5 C4 H4B 109.3
H4A C4 H4B 108.0
C4 C5 C6 111.4(3)
C4 C5 H5A 109.3
C6 C5 H5A 109.3
C4 C5 H5B 109.3
C6 C5 H5B 109.3
H5A C5 H5B 108.0
C5 C6 C1 112.9(3)
C5 C6 H6A 109.0
C1 C6 H6A 109.0
C5 C6 H6B 109.0
C1 C6 H6B 109.0
H6A C6 H6B 107.8
N C7 C12 104.7(2)
N C7 C1 110.6(2)
C12 C7 C1 117.3(2)
N C7 H7A 108.0
C12 C7 H7A 108.0
C1 C7 H7A 108.0
N C8 C9 111.0(2)
N C8 H8A 109.4
C9 C8 H8A 109.4
N C8 H8B 109.4
C9 C8 H8B 109.4
H8A C8 H8B 108.0
C10 C9 C8 116.2(3)
C10 C9 H9A 108.2
C8 C9 H9A 108.2
C10 C9 H9B 108.2
C8 C9 H9B 108.2
H9A C9 H9B 107.4
C9 C10 C11 114.3(2)
C9 C10 H10A 108.7
C11 C10 H10A 108.7
C9 C10 H10B 108.7
C11 C10 H10B 108.7
H10A C10 H10B 107.6
C10 C11 C1 117.6(2)
C10 C11 H11A 107.9
C1 C11 H11A 107.9
C10 C11 H11B 107.9
C1 C11 H11B 107.9
H11A C11 H11B 107.2
C13 C12 C7 102.9(2)
C13 C12 H12A 111.2
C7 C12 H12A 111.2
C13 C12 H12B 111.2
C7 C12 H12B 111.2
H12A C12 H12B 109.1
O C13 C14 109.4(2)
O C13 C12 103.1(2)
C14 C13 C12 114.1(3)
O C13 H13A 110.0
C14 C13 H13A 110.0
C12 C13 H13A 110.0
C19 C14 C15 119.2(3)
C19 C14 C13 121.9(3)
C15 C14 C13 118.8(3)
C16 C15 C14 120.4(3)
C16 C15 H15A 119.8
C14 C15 H15A 119.8
C17 C16 C15 120.1(3)
C17 C16 H16A 119.9
C15 C16 H16A 119.9
C16 C17 C18 120.0(3)
C16 C17 H17A 120.0
C18 C17 H17A 120.0
C17 C18 C19 120.2(3)
C17 C18 H18A 119.9
C19 C18 H18A 119.9
C14 C19 C18 120.0(3)
C14 C19 H19A 120.0
C18 C19 H19A 120.0
C13' O' N' 104.6(2)
C8' N' O' 103.8(2)
C8' N' C7' 111.8(2)
O' N' C7' 105.51(19)
C2' C1' C6' 109.1(2)
C2' C1' C7' 111.1(2)
C6' C1' C7' 108.3(2)
C2' C1' C11' 108.8(2)
C6' C1' C11' 110.1(2)
C7' C1' C11' 109.4(2)
C3' C2' C1' 112.7(2)
C3' C2' H2'A 109.1
C1' C2' H2'A 109.1
C3' C2' H2'B 109.1
C1' C2' H2'B 109.1
H2'A C2' H2'B 107.8
C4' C3' C2' 110.0(2)
C4' C3' H3'A 109.7
C2' C3' H3'A 109.7
C4' C3' H3'B 109.7
C2' C3' H3'B 109.7
H3'A C3' H3'B 108.2
C5' C4' C3' 110.9(2)
C5' C4' H4'A 109.5
C3' C4' H4'A 109.5
C5' C4' H4'B 109.5
C3' C4' H4'B 109.5
H4'A C4' H4'B 108.1
C4' C5' C6' 112.1(2)
C4' C5' H5'A 109.2
C6' C5' H5'A 109.2
C4' C5' H5'B 109.2
C6' C5' H5'B 109.2
H5'A C5' H5'B 107.9
C5' C6' C1' 114.1(2)
C5' C6' H6'A 108.7
C1' C6' H6'A 108.7
C5' C6' H6'B 108.7
C1' C6' H6'B 108.7
H6'A C6' H6'B 107.6
N' C7' C12' 104.8(2)
N' C7' C1' 108.3(2)
C12' C7' C1' 118.0(2)
N' C7' H7'A 108.5
C12' C7' H7'A 108.5
C1' C7' H7'A 108.5
N' C8' C9' 110.4(2)
N' C8' H8'A 109.6
C9' C8' H8'A 109.6
N' C8' H8'B 109.6
C9' C8' H8'B 109.6
H8'A C8' H8'B 108.1
C8' C9' C10' 115.6(2)
C8' C9' H9'A 108.4
C10' C9' H9'A 108.4
C8' C9' H9'B 108.4
C10' C9' H9'B 108.4
H9'A C9' H9'B 107.5
C9' C10' C11' 113.3(2)
C9' C10' H10C 108.9
C11' C10' H10C 108.9
C9' C10' H10D 108.9
C11' C10' H10D 108.9
H10C C10' H10D 107.7
C10' C11' C1' 116.6(2)
C10' C11' H11C 108.1
C1' C11' H11C 108.1
C10' C11' H11D 108.1
C1' C11' H11D 108.1
H11C C11' H11D 107.3
C13' C12' C7' 102.6(2)
C13' C12' H12C 111.3
C7' C12' H12C 111.3
C13' C12' H12D 111.3
C7' C12' H12D 111.3
H12C C12' H12D 109.2
O' C13' C14' 107.4(3)
O' C13' C12' 103.4(3)
C14' C13' C12' 116.3(3)
O' C13' H13B 109.8
C14' C13' H13B 109.8
C12' C13' H13B 109.8
C15' C14' C19' 119.1(3)
C15' C14' C13' 123.3(3)
C19' C14' C13' 117.4(3)
C16' C15' C14' 122.0(4)
C16' C15' H15B 119.0
C14' C15' H15B 119.0
C17' C16' C15' 120.2(4)
C17' C16' H16B 119.9
C15' C16' H16B 119.9
C16' C17' C18' 122.1(3)
C16' C17' H17B 118.9
C18' C17' H17B 118.9
C17' C18' C19' 118.6(3)
C17' C18' H18B 120.7
C19' C18' H18B 120.7
C14' C19' C18' 117.9(3)
C14' C19' H19B 121.0
C18' C19' H19B 121.0

loop_
_geom_bond_atom_site_label_1
_geom_bond_atom_site_label_2
_geom_bond_distance
O C13 1.431(4)
O N 1.480(3)
N C8 1.466(4)
N C7 1.493(4)
C1 C2 1.533(4)
C1 C6 1.545(4)
C1 C11 1.554(4)
C1 C7 1.561(4)
C2 C3 1.529(4)
C2 H2A 0.970
C2 H2B 0.970
C3 C4 1.529(5)
C3 H3A 0.970
C3 H3B 0.970
C4 C5 1.529(5)
C4 H4A 0.970
C4 H4B 0.970
C5 C6 1.537(4)
C5 H5A 0.970
C5 H5B 0.970
C6 H6A 0.970
C6 H6B 0.970
C7 C12 1.547(4)
C7 H7A 0.980
C8 C9 1.525(4)
C8 H8A 0.970
C8 H8B 0.970
C9 C10 1.519(4)
C9 H9A 0.970
C9 H9B 0.970
C10 C11 1.536(4)
C10 H10A 0.970
C10 H10B 0.970
C11 H11A 0.970
C11 H11B 0.970
C12 C13 1.527(4)
C12 H12A 0.970
C12 H12B 0.970
C13 C14 1.514(4)
C13 H13A 0.980
C14 C19 1.390(4)
C14 C15 1.393(4)
C15 C16 1.385(4)
C15 H15A 0.930
C16 C17 1.379(5)
C16 H16A 0.930
C17 C18 1.383(5)
C17 H17A 0.930
C18 C19 1.392(5)
C18 H18A 0.930
C19 H19A 0.930
O' C13' 1.417(4)
O' N' 1.474(3)
N' C8' 1.469(4)
N' C7' 1.503(3)
C1' C2' 1.546(4)
C1' C6' 1.547(4)
C1' C7' 1.551(4)
C1' C11' 1.561(4)
C2' C3' 1.533(4)
C2' H2'A 0.970
C2' H2'B 0.970
C3' C4' 1.532(4)
C3' H3'A 0.970
C3' H3'B 0.970
C4' C5' 1.530(4)
C4' H4'A 0.970
C4' H4'B 0.970
C5' C6' 1.538(4)
C5' H5'A 0.970
C5' H5'B 0.970
C6' H6'A 0.970
C6' H6'B 0.970
C7' C12' 1.547(4)
C7' H7'A 0.980
C8' C9' 1.533(4)
C8' H8'A 0.970
C8' H8'B 0.970
C9' C10' 1.535(4)
C9' H9'A 0.970
C9' H9'B 0.970
C10' C11' 1.542(4)
C10' H10C 0.970
C10' H10D 0.970
C11' H11C 0.970
C11' H11D 0.970
C12' C13' 1.539(4)
C12' H12C 0.970
C12' H12D 0.970
C13' C14' 1.525(4)
C13' H13B 0.980
C14' C15' 1.376(5)
C14' C19' 1.407(5)
C15' C16' 1.348(5)
C15' H15B 0.930
C16' C17' 1.348(5)
C16' H16B 0.930
C17' C18' 1.370(6)
C17' H17B 0.930
C18' C19' 1.441(5)
C18' H18B 0.930
C19' H19B 0.930
